data_4077644
loop_
_publ_author_name
'Guan, Jingwen'
'Dub\'e, Tiffany'
'Gambarotta, Sandro'
'Yap, Glenn P. A.'

_publ_section_title
;
 Dinitrogen Labile Coordination versus Four-Electron Reduction, THF
 Cleavage, and Fragmentation Promoted by a (calix-tetrapyrrole)Sm(II)
 Complex
;
_journal_issue 23
_journal_name_full Organometallics
_journal_page_first 4820
_journal_page_last 4827
_journal_paper_doi 10.1021/om000698p
_journal_volume 19
_journal_year 2000
_chemical_formula_sum 'C112 H160 Cl2 Li6 N10 O8 Sm2'
_chemical_formula_weight 2187.74
_chemical_name_systematic ?
_space_group_IT_number 14
_symmetry_cell_setting monoclinic
_symmetry_space_group_name_Hall '-P 2yn'
_symmetry_space_group_name_H-M 'P 1 21/n 1'
_atom_sites_solution_hydrogens geom
_atom_sites_solution_primary direct
_atom_sites_solution_secondary difmap
_audit_creation_method SHELXL-97
_cell_angle_alpha 90.00
_cell_angle_beta 96.970(6)
_cell_angle_gamma 90.00
_cell_formula_units_Z 2
_cell_length_a 15.594(4)
_cell_length_b 16.407(4)
_cell_length_c 21.718(5)
_cell_measurement_reflns_used 'reflections from 60 data frames'
_cell_measurement_temperature 203(2)
_cell_measurement_theta_max 28.29
_cell_measurement_theta_min 1.47
_cell_volume 5516(2)
_computing_cell_refinement 'Bruker SMART'
_computing_data_collection 'Bruker SMART'
_computing_data_reduction 'Bruker SHELXTL'
_computing_molecular_graphics 'Bruker SHELXTL'
_computing_publication_material 'Bruker SHELXTL'
_computing_structure_refinement 'SHELXL-97 (Sheldrick, 1997)'
_computing_structure_solution 'SHELXS-97 (Sheldrick, 1990)'
_diffrn_ambient_temperature 203(2)
_diffrn_measured_fraction_theta_full 0.999
_diffrn_measured_fraction_theta_max 0.999
_diffrn_measurement_device_type 'CCD area detector'
_diffrn_measurement_method 'phi and omega scans'
_diffrn_radiation_monochromator graphite
_diffrn_radiation_source 'fine-focus sealed tube'
_diffrn_radiation_type MoK\a
_diffrn_radiation_wavelength 0.71073
_diffrn_reflns_av_R_equivalents 0.6248
_diffrn_reflns_av_sigmaI/netI 0.8440
_diffrn_reflns_limit_h_max 12
_diffrn_reflns_limit_h_min -12
_diffrn_reflns_limit_k_max 13
_diffrn_reflns_limit_k_min 0
_diffrn_reflns_limit_l_max 17
_diffrn_reflns_limit_l_min 0
_diffrn_reflns_number 44055
_diffrn_reflns_theta_full 16.52
_diffrn_reflns_theta_max 16.52
_diffrn_reflns_theta_min 1.71
_diffrn_standards_decay_% <1
_diffrn_standards_number '50 standard frames at start and end'
_exptl_absorpt_coefficient_mu 1.161
_exptl_absorpt_correction_T_max 0.928078
_exptl_absorpt_correction_T_min 0.409694
_exptl_absorpt_correction_type multi-scan
_exptl_absorpt_process_details 'Blessing, Acta Cryst. (1995) A51 33-38.'
_exptl_crystal_colour brown
_exptl_crystal_density_diffrn 1.317
_exptl_crystal_density_method 'not measured'
_exptl_crystal_description block
_exptl_crystal_F_000 2284
_exptl_crystal_size_max 0.2
_exptl_crystal_size_mid 0.1
_exptl_crystal_size_min 0.05
_refine_diff_density_max 0.715
_refine_diff_density_min -0.606
_refine_diff_density_rms 0.125
_refine_ls_extinction_coef 0.0033(6)
_refine_ls_extinction_expression Fc^*^=kFc[1+0.001xFc^2^\l^3^/sin(2\q)]^-1/4^
_refine_ls_extinction_method SHELXL
_refine_ls_goodness_of_fit_ref 1.035
_refine_ls_hydrogen_treatment mixed
_refine_ls_matrix_type full
_refine_ls_number_parameters 315
_refine_ls_number_reflns 2951
_refine_ls_number_restraints 222
_refine_ls_restrained_S_all 1.004
_refine_ls_R_factor_all 0.1581
_refine_ls_R_factor_gt 0.0923
_refine_ls_shift/su_max 0.015
_refine_ls_shift/su_mean 0.004
_refine_ls_structure_factor_coef Fsqd
_refine_ls_weighting_details 'calc w=1/[\s^2^(Fo^2^)+(0.1437P)^2^+85.0818P] where P=(Fo^2^+2Fc^2^)/3'
_refine_ls_weighting_scheme calc
_refine_ls_wR_factor_gt 0.2264
_refine_ls_wR_factor_ref 0.2717
_reflns_number_gt 1762
_reflns_number_total 2951
_reflns_threshold_expression >2sigma(I)
_cod_data_source_file om000698p.cif
_cod_data_source_block sg213a
_cod_depositor_comments
;
The following automatic conversions were performed:

'_symmetry_cell_setting' value 'Monoclinic' changed to 'monoclinic'
according to /home/saulius/struct/CIF-dictionaries/cif_core.dic
dictionary named 'cif_core.dic' version 2.4.2 from 2011-04-26.

Automatic conversion script
Id: cif_fix_values 1715 2011-07-08 13:25:40Z adriana 
;
_cod_original_sg_symbol_H-M P2(1)/n
_cod_database_code 4077644

loop_
_symmetry_equiv_pos_as_xyz
'x, y, z'
'-x+1/2, y+1/2, -z+1/2'
'-x, -y, -z'
'x-1/2, -y-1/2, z-1/2'

loop_
_atom_site_label
_atom_site_type_symbol
_atom_site_fract_x
_atom_site_fract_y
_atom_site_fract_z
_atom_site_U_iso_or_equiv
_atom_site_adp_type
_atom_site_occupancy
_atom_site_symmetry_multiplicity
_atom_site_calc_flag
_atom_site_refinement_flags
Sm Sm 0.12725(11) 0.37320(10) 0.49899(8) 0.0647(11) Uani 1 1 d .
N1 N 0.0273(10) 0.5204(10) 0.5020(8) 0.023(6) Uiso 1 1 d .
N2 N 0.2788(12) 0.3558(14) 0.4654(9) 0.081(8) Uiso 1 1 d D
C1 C 0.2997(16) 0.3360(17) 0.4066(10) 0.069(9) Uiso 1 1 d D
C2 C 0.3852(17) 0.3423(19) 0.4043(11) 0.095(11) Uiso 1 1 d D
H2A H 0.4137 0.3365 0.3689 0.114 Uiso 1 1 calc R
C3 C 0.4233(15) 0.3588(19) 0.4635(11) 0.096(11) Uiso 1 1 d D
H3A H 0.4830 0.3614 0.4765 0.115 Uiso 1 1 calc R
C4 C 0.3598(14) 0.3705(15) 0.4998(9) 0.058(8) Uiso 1 1 d D
C5 C 0.3643(14) 0.3936(13) 0.5678(9) 0.065(9) Uiso 1 1 d D
C6 C 0.4116(19) 0.4761(15) 0.5761(11) 0.096(11) Uiso 1 1 d D
H6A H 0.4634 0.4741 0.5547 0.115 Uiso 1 1 calc R
H6B H 0.3738 0.5189 0.5565 0.115 Uiso 1 1 calc R
C7 C 0.438(2) 0.4980(17) 0.6435(13) 0.110(13) Uiso 1 1 d D
H7A H 0.4739 0.5470 0.6452 0.132 Uiso 1 1 calc R
H7B H 0.3854 0.5117 0.6623 0.132 Uiso 1 1 calc R
C8 C 0.485(2) 0.434(2) 0.6812(15) 0.143(15) Uiso 1 1 d D
H8A H 0.4913 0.4509 0.7248 0.171 Uiso 1 1 calc R
H8B H 0.5430 0.4291 0.6687 0.171 Uiso 1 1 calc R
C9 C 0.443(2) 0.3532(17) 0.6760(12) 0.119(13) Uiso 1 1 d D
H9A H 0.3898 0.3543 0.6955 0.143 Uiso 1 1 calc R
H9B H 0.4818 0.3122 0.6974 0.143 Uiso 1 1 calc R
C10 C 0.4231(19) 0.3312(15) 0.6062(11) 0.090(11) Uiso 1 1 d D
H10A H 0.4776 0.3267 0.5883 0.108 Uiso 1 1 calc R
H10B H 0.3950 0.2776 0.6026 0.108 Uiso 1 1 calc R
N3 N 0.2363(13) 0.3251(11) 0.6075(10) 0.062(7) Uiso 1 1 d D
C11 C 0.2767(13) 0.3966(13) 0.5906(10) 0.039(7) Uiso 1 1 d D
C12 C 0.2282(16) 0.4622(14) 0.6008(12) 0.075(10) Uiso 1 1 d D
H12A H 0.2407 0.5167 0.5920 0.091 Uiso 1 1 calc R
C13 C 0.1575(16) 0.4349(15) 0.6264(13) 0.087(11) Uiso 1 1 d D
H13A H 0.1138 0.4679 0.6393 0.105 Uiso 1 1 calc R
C14 C 0.1609(15) 0.3526(14) 0.6299(12) 0.074(10) Uiso 1 1 d D
C15 C 0.0995(17) 0.2918(16) 0.6540(14) 0.133(15) Uiso 1 1 d D
C16 C 0.023(2) 0.341(2) 0.6725(17) 0.162(18) Uiso 1 1 d D
H16A H 0.0440 0.3859 0.6995 0.194 Uiso 1 1 calc R
H16B H -0.0103 0.3637 0.6352 0.194 Uiso 1 1 calc R
C17 C -0.036(2) 0.287(3) 0.706(2) 0.28(3) Uiso 1 1 d D
H17A H -0.0831 0.3209 0.7190 0.333 Uiso 1 1 calc R
H17B H -0.0625 0.2456 0.6775 0.333 Uiso 1 1 calc R
C18 C 0.011(3) 0.248(3) 0.7611(19) 0.23(3) Uiso 1 1 d D
H18A H -0.0295 0.2126 0.7800 0.281 Uiso 1 1 calc R
H18B H 0.0305 0.2900 0.7914 0.281 Uiso 1 1 calc R
C19 C 0.086(3) 0.199(2) 0.7504(19) 0.20(2) Uiso 1 1 d D
H19A H 0.0663 0.1491 0.7277 0.245 Uiso 1 1 calc R
H19B H 0.1176 0.1827 0.7902 0.245 Uiso 1 1 calc R
C20 C 0.145(2) 0.249(2) 0.7121(17) 0.170(18) Uiso 1 1 d D
H20A H 0.1752 0.2905 0.7393 0.204 Uiso 1 1 calc R
H20B H 0.1896 0.2125 0.6991 0.204 Uiso 1 1 calc R
N4 N 0.0294(13) 0.2614(11) 0.5473(9) 0.061(7) Uiso 1 1 d D
C21 C 0.0730(17) 0.2286(15) 0.6009(10) 0.070(10) Uiso 1 1 d D
C22 C 0.0890(17) 0.1486(15) 0.5957(11) 0.072(10) Uiso 1 1 d D
H22A H 0.1182 0.1145 0.6262 0.086 Uiso 1 1 calc R
C23 C 0.0543(15) 0.1265(14) 0.5368(10) 0.060(8) Uiso 1 1 d D
H23A H 0.0565 0.0742 0.5194 0.072 Uiso 1 1 calc R
C24 C 0.0166(15) 0.1928(13) 0.5081(9) 0.054(9) Uiso 1 1 d D
C25 C -0.0303(13) 0.2062(13) 0.4434(9) 0.045(8) Uiso 1 1 d D
C26 C -0.1217(16) 0.2374(19) 0.4495(13) 0.110(13) Uiso 1 1 d D
H26A H -0.1469 0.2038 0.4799 0.132 Uiso 1 1 calc R
H26B H -0.1177 0.2934 0.4654 0.132 Uiso 1 1 calc R
C27 C -0.181(2) 0.236(2) 0.3891(15) 0.141(15) Uiso 1 1 d D
H27A H -0.2403 0.2462 0.3980 0.169 Uiso 1 1 calc R
H27B H -0.1651 0.2811 0.3630 0.169 Uiso 1 1 calc R
C28 C -0.179(2) 0.159(2) 0.3539(16) 0.149(17) Uiso 1 1 d D
H28A H -0.2110 0.1178 0.3747 0.178 Uiso 1 1 calc R
H28B H -0.2111 0.1678 0.3126 0.178 Uiso 1 1 calc R
C29 C -0.0946(18) 0.1263(19) 0.3461(12) 0.104(12) Uiso 1 1 d D
H29A H -0.0667 0.1610 0.3177 0.125 Uiso 1 1 calc R
H29B H -0.1008 0.0715 0.3281 0.125 Uiso 1 1 calc R
C30 C -0.0382(16) 0.1227(14) 0.4099(10) 0.071(9) Uiso 1 1 d D
H30A H -0.0635 0.0831 0.4364 0.086 Uiso 1 1 calc R
H30B H 0.0196 0.1034 0.4040 0.086 Uiso 1 1 calc R
N5 N 0.1080(12) 0.2490(11) 0.4027(9) 0.048(6) Uiso 1 1 d D
C31 C 0.0233(14) 0.2684(14) 0.4111(11) 0.054(8) Uiso 1 1 d D
C32 C 0.0040(16) 0.3445(16) 0.3909(14) 0.099(12) Uiso 1 1 d D
H32A H -0.0474 0.3731 0.3944 0.119 Uiso 1 1 calc R
C33 C 0.0738(16) 0.3724(15) 0.3644(13) 0.084(10) Uiso 1 1 d D
H33A H 0.0761 0.4223 0.3433 0.101 Uiso 1 1 calc R
C34 C 0.1387(14) 0.3178(14) 0.3730(12) 0.067(9) Uiso 1 1 d D
C35 C 0.2284(13) 0.3171(14) 0.3536(10) 0.076(10) Uiso 1 1 d D
C36 C 0.2465(18) 0.2348(16) 0.3245(12) 0.102(12) Uiso 1 1 d D
H36A H 0.3068 0.2334 0.3161 0.123 Uiso 1 1 calc R
H36B H 0.2384 0.1913 0.3541 0.123 Uiso 1 1 calc R
C37 C 0.188(2) 0.2191(17) 0.2644(13) 0.108(12) Uiso 1 1 d D
H37A H 0.2035 0.1670 0.2469 0.129 Uiso 1 1 calc R
H37B H 0.1279 0.2149 0.2735 0.129 Uiso 1 1 calc R
C38 C 0.194(2) 0.285(2) 0.2177(13) 0.138(15) Uiso 1 1 d D
H38A H 0.1514 0.2736 0.1814 0.165 Uiso 1 1 calc R
H38B H 0.2512 0.2833 0.2041 0.165 Uiso 1 1 calc R
C39 C 0.178(2) 0.3666(19) 0.2407(13) 0.133(14) Uiso 1 1 d D
H39A H 0.1172 0.3717 0.2477 0.159 Uiso 1 1 calc R
H39B H 0.1896 0.4073 0.2098 0.159 Uiso 1 1 calc R
C40 C 0.2374(18) 0.3823(16) 0.3028(12) 0.105(12) Uiso 1 1 d D
H40A H 0.2976 0.3838 0.2941 0.126 Uiso 1 1 calc R
H40B H 0.2235 0.4360 0.3188 0.126 Uiso 1 1 calc R
O1 O 0.1656(12) 0.0441(11) 0.4071(9) 0.070(6) Uani 1 1 d D
C41 C 0.147(2) 0.0319(18) 0.3409(14) 0.089(11) Uiso 1 1 d D
H41A H 0.1089 0.0751 0.3223 0.107 Uiso 1 1 calc R
H41B H 0.2004 0.0324 0.3215 0.107 Uiso 1 1 calc R
C42 C 0.1044(19) -0.0473(17) 0.3322(13) 0.087(11) Uiso 1 1 d D
H42A H 0.1155 -0.0725 0.2930 0.104 Uiso 1 1 calc R
H42B H 0.0419 -0.0425 0.3329 0.104 Uiso 1 1 calc R
C43 C 0.146(2) -0.0951(18) 0.3871(13) 0.094(11) Uiso 1 1 d D
H43A H 0.1085 -0.1392 0.3980 0.112 Uiso 1 1 calc R
H43B H 0.2016 -0.1183 0.3787 0.112 Uiso 1 1 calc R
C44 C 0.159(2) -0.0349(18) 0.4358(13) 0.100(12) Uiso 1 1 d D
H44A H 0.2113 -0.0468 0.4637 0.120 Uiso 1 1 calc R
H44B H 0.1096 -0.0354 0.4601 0.120 Uiso 1 1 calc R
O2 O 0.472(3) 0.163(4) 0.476(3) 0.51(6) Uani 1 1 d D
C45 C 0.497(5) 0.101(7) 0.523(5) 2.0(7) Uiso 1 1 d D
H45A H 0.4598 0.1017 0.5557 2.400 Uiso 1 1 calc R
H45B H 0.4951 0.0462 0.5040 2.400 Uiso 1 1 calc R
C46 C 0.586(6) 0.123(5) 0.547(3) 0.37(5) Uiso 1 1 d D
H46A H 0.6172 0.0773 0.5681 0.447 Uiso 1 1 calc R
H46B H 0.5877 0.1701 0.5743 0.447 Uiso 1 1 calc R
C47 C 0.621(4) 0.144(6) 0.486(4) 0.50(8) Uiso 1 1 d D
H47A H 0.6710 0.1802 0.4937 0.595 Uiso 1 1 calc R
H47B H 0.6388 0.0940 0.4658 0.595 Uiso 1 1 calc R
C48 C 0.551(4) 0.183(5) 0.450(3) 0.42(6) Uiso 1 1 d D
H48A H 0.5463 0.1633 0.4066 0.501 Uiso 1 1 calc R
H48B H 0.5594 0.2418 0.4497 0.501 Uiso 1 1 calc R
O3 O 0.312(2) 0.1353(14) 0.6537(12) 0.203(18) Uani 1 1 d D
C49 C 0.306(3) 0.047(2) 0.656(2) 0.23(3) Uiso 1 1 d D
H49A H 0.2549 0.0267 0.6296 0.277 Uiso 1 1 calc R
H49B H 0.3578 0.0213 0.6421 0.277 Uiso 1 1 calc R
C50 C 0.301(5) 0.031(4) 0.721(3) 0.41(6) Uiso 1 1 d D
H50A H 0.3154 -0.0255 0.7326 0.495 Uiso 1 1 calc R
H50B H 0.2436 0.0441 0.7327 0.495 Uiso 1 1 calc R
C51 C 0.369(5) 0.090(4) 0.751(2) 0.45(6) Uiso 1 1 d D
H51A H 0.3530 0.1098 0.7907 0.536 Uiso 1 1 calc R
H51B H 0.4251 0.0626 0.7587 0.536 Uiso 1 1 calc R
C52 C 0.372(3) 0.155(3) 0.7079(19) 0.19(2) Uiso 1 1 d D
H52A H 0.4301 0.1614 0.6965 0.231 Uiso 1 1 calc R
H52B H 0.3547 0.2065 0.7263 0.231 Uiso 1 1 calc R
O4 O 0.218(3) 0.5377(14) 0.4406(14) 0.26(2) Uani 1 1 d D
C53 C 0.286(3) 0.558(4) 0.402(3) 0.31(4) Uiso 1 1 d D
H53A H 0.3339 0.5198 0.4095 0.366 Uiso 1 1 calc R
H53B H 0.2629 0.5562 0.3579 0.366 Uiso 1 1 calc R
C54 C 0.314(3) 0.640(4) 0.420(3) 0.29(3) Uiso 1 1 d D
H54A H 0.3347 0.6690 0.3850 0.349 Uiso 1 1 calc R
H54B H 0.3592 0.6395 0.4550 0.349 Uiso 1 1 calc R
C55 C 0.232(4) 0.679(3) 0.437(3) 0.33(4) Uiso 1 1 d D
H55A H 0.2438 0.7065 0.4775 0.399 Uiso 1 1 calc R
H55B H 0.2100 0.7196 0.4060 0.399 Uiso 1 1 calc R
C56 C 0.172(3) 0.615(3) 0.440(2) 0.181(19) Uiso 1 1 d D
H56A H 0.1272 0.6174 0.4042 0.218 Uiso 1 1 calc R
H56B H 0.1432 0.6201 0.4779 0.218 Uiso 1 1 calc R
Cl Cl 0.2846(8) 0.1476(8) 0.5094(6) 0.160(5) Uani 1 1 d .
Li1 Li 0.356(4) 0.245(3) 0.470(2) 0.091(11) Uani 1 1 d .
Li2 Li 0.249(4) 0.206(3) 0.588(3) 0.091(11) Uani 1 1 d .
Li3 Li 0.164(4) 0.157(3) 0.452(3) 0.091(11) Uani 1 1 d .

loop_
_atom_site_aniso_label
_atom_site_aniso_U_11
_atom_site_aniso_U_22
_atom_site_aniso_U_33
_atom_site_aniso_U_23
_atom_site_aniso_U_13
_atom_site_aniso_U_12
Sm 0.0743(15) 0.0438(13) 0.0736(15) -0.0137(11) -0.0007(9) 0.0150(11)
O1 0.083(15) 0.056(14) 0.069(15) -0.001(12) 0.000(12) -0.005(11)
O2 0.31(7) 0.49(10) 0.80(14) 0.13(9) 0.41(9) 0.16(7)
O3 0.32(4) 0.051(17) 0.18(3) 0.046(18) -0.20(3) -0.04(2)
O4 0.54(7) 0.09(2) 0.13(3) -0.024(19) 0.00(4) 0.18(3)
Cl 0.140(10) 0.180(13) 0.159(11) -0.022(9) 0.012(8) -0.044(9)
Li1 0.13(3) 0.07(2) 0.08(2) -0.018(19) 0.03(2) -0.02(2)
Li2 0.13(3) 0.07(2) 0.08(2) -0.018(19) 0.03(2) -0.02(2)
Li3 0.13(3) 0.07(2) 0.08(2) -0.018(19) 0.03(2) -0.02(2)

loop_
_atom_type_symbol
_atom_type_description
_atom_type_scat_dispersion_real
_atom_type_scat_dispersion_imag
_atom_type_scat_source
C C 0.0033 0.0016 'International Tables Vol C Tables 4.2.6.8 and 6.1.1.4'
H H 0.0000 0.0000 'International Tables Vol C Tables 4.2.6.8 and 6.1.1.4'
Li Li -0.0003 0.0001 'International Tables Vol C Tables 4.2.6.8 and 6.1.1.4'
N N 0.0061 0.0033 'International Tables Vol C Tables 4.2.6.8 and 6.1.1.4'
O O 0.0106 0.0060 'International Tables Vol C Tables 4.2.6.8 and 6.1.1.4'
Sm Sm -0.1638 3.4418 'International Tables Vol C Tables 4.2.6.8 and 6.1.1.4'
Cl Cl 0.1484 0.1585 'International Tables Vol C Tables 4.2.6.8 and 6.1.1.4'

loop_
_geom_angle_atom_site_label_1
_geom_angle_atom_site_label_2
_geom_angle_atom_site_label_3
_geom_angle
_geom_angle_site_symmetry_1
_geom_angle_site_symmetry_3
N2 Sm N4 128.4(7) . .
N2 Sm N3 74.1(6) . .
N4 Sm N3 78.3(5) . .
N2 Sm C14 101.9(6) . .
N4 Sm C14 64.7(6) . .
N3 Sm C14 28.5(4) . .
N2 Sm N1 128.2(6) . .
N4 Sm N1 103.3(5) . .
N3 Sm N1 119.0(5) . .
C14 Sm N1 96.4(6) . .
N2 Sm C32 107.2(7) . .
N4 Sm C32 81.5(7) . .
N3 Sm C32 154.2(6) . .
C14 Sm C32 144.7(7) . .
N1 Sm C32 81.2(6) . .
N2 Sm C34 62.3(6) . .
N4 Sm C34 104.9(6) . .
N3 Sm C34 126.4(6) . .
C14 Sm C34 151.3(7) . .
N1 Sm C34 112.2(6) . .
C32 Sm C34 45.2(6) . .
N2 Sm C11 61.3(6) . .
N4 Sm C11 105.7(6) . .
N3 Sm C11 28.2(4) . .
C14 Sm C11 45.2(5) . .
N1 Sm C11 105.4(5) . .
C32 Sm C11 168.5(7) . .
C34 Sm C11 123.4(6) . .
N2 Sm C31 101.9(6) . .
N4 Sm C31 63.5(6) . .
N3 Sm C31 127.5(6) . .
C14 Sm C31 127.2(6) . .
N1 Sm C31 104.5(5) . .
C32 Sm C31 26.8(4) . .
C34 Sm C31 44.9(5) . .
C11 Sm C31 149.9(7) . .
N2 Sm N5 74.7(6) . .
N4 Sm N5 77.7(5) . .
N3 Sm N5 113.6(5) . .
C14 Sm N5 128.7(6) . .
N1 Sm N5 126.5(5) . .
C32 Sm N5 45.6(5) . .
C34 Sm N5 28.1(4) . .
C11 Sm N5 126.2(5) . .
C31 Sm N5 27.7(4) . .
N2 Sm C13 104.9(7) . .
N4 Sm C13 84.3(6) . .
N3 Sm C13 45.8(6) . .
C14 Sm C13 27.0(4) . .
N1 Sm C13 73.4(6) . .
C32 Sm C13 147.1(7) . .
C34 Sm C13 167.1(7) . .
C11 Sm C13 44.1(6) . .
C31 Sm C13 146.8(7) . .
N5 Sm C13 155.7(6) . .
N2 Sm C33 82.9(7) . .
N4 Sm C33 106.3(6) . .
N3 Sm C33 153.0(6) . .
C14 Sm C33 170.9(7) . .
N1 Sm C33 86.4(6) . .
C32 Sm C33 27.2(4) . .
C34 Sm C33 26.6(4) . .
C11 Sm C33 142.2(6) . .
C31 Sm C33 43.8(6) . .
N5 Sm C33 44.8(5) . .
C13 Sm C33 159.0(8) . .
N1 N1 Sm 84.3(19) 3_566 .
N1 N1 Sm 74.5(18) 3_566 3_566
Sm N1 Sm 158.8(5) . 3_566
C1 N2 C4 103.4(15) . .
C1 N2 Li1 70(2) . .
C4 N2 Li1 70(2) . .
C1 N2 Sm 127.6(14) . .
C4 N2 Sm 128.8(14) . .
Li1 N2 Sm 127.1(17) . .
C2 C1 N2 111.0(17) . .
C2 C1 C35 128(2) . .
N2 C1 C35 120(2) . .
C2 C1 Li1 75(2) . .
N2 C1 Li1 72(2) . .
C35 C1 Li1 123(2) . .
C1 C2 C3 107.4(19) . .
C1 C2 Li1 69(2) . .
C3 C2 Li1 69(2) . .
C2 C3 C4 107.9(19) . .
C2 C3 Li1 75(2) . .
C4 C3 Li1 72(2) . .
C3 C4 N2 109.9(17) . .
C3 C4 C5 130.6(18) . .
N2 C4 C5 119.5(17) . .
C3 C4 Li1 72(2) . .
N2 C4 Li1 72(2) . .
C5 C4 Li1 122(2) . .
C11 C5 C4 113.0(17) . .
C11 C5 C6 111.8(19) . .
C4 C5 C6 107.3(16) . .
C11 C5 C10 110.2(19) . .
C4 C5 C10 108.3(17) . .
C6 C5 C10 105.9(17) . .
C7 C6 C5 112.9(19) . .
C8 C7 C6 115(2) . .
C7 C8 C9 114(2) . .
C8 C9 C10 109(2) . .
C5 C10 C9 114.1(19) . .
C14 N3 C11 104.1(15) . .
C14 N3 Li2 120(2) . .
C11 N3 Li2 134(2) . .
C14 N3 Sm 75.9(14) . .
C11 N3 Sm 78.1(13) . .
Li2 N3 Sm 99.3(19) . .
C12 C11 N3 110.3(16) . .
C12 C11 C5 129(2) . .
N3 C11 C5 120.8(18) . .
C12 C11 Sm 78.4(15) . .
N3 C11 Sm 73.7(12) . .
C5 C11 Sm 117.0(13) . .
C11 C12 C13 107.5(19) . .
C11 C12 Sm 74.9(15) . .
C13 C12 Sm 76.0(17) . .
C12 C13 C14 109(2) . .
C12 C13 Sm 77.0(17) . .
C14 C13 Sm 73.2(17) . .
C13 C14 N3 109.3(17) . .
C13 C14 C15 130.8(19) . .
N3 C14 C15 119.9(17) . .
C13 C14 Sm 79.8(18) . .
N3 C14 Sm 75.6(14) . .
C15 C14 Sm 112.0(17) . .
C14 C15 C16 107.0(18) . .
C14 C15 C20 109(2) . .
C16 C15 C20 109(2) . .
C14 C15 C21 108(2) . .
C16 C15 C21 113(3) . .
C20 C15 C21 111(2) . .
C17 C16 C15 111(2) . .
C18 C17 C16 112(3) . .
C17 C18 C19 116(3) . .
C18 C19 C20 110(2) . .
C15 C20 C19 115(2) . .
C21 N4 C24 102.5(15) . .
C21 N4 Sm 110.5(16) . .
C24 N4 Sm 110.9(15) . .
C22 C21 N4 112.7(17) . .
C22 C21 C15 132(2) . .
N4 C21 C15 115(2) . .
C21 C22 C23 106.2(19) . .
C21 C22 Li2 81(2) . .
C23 C22 Li2 107(2) . .
C24 C23 C22 108.5(19) . .
C24 C23 Li3 79.3(19) . .
C22 C23 Li3 112(2) . .
C23 C24 N4 110.0(16) . .
C23 C24 C25 132.5(17) . .
N4 C24 C25 117.4(16) . .
C23 C24 Li3 72.3(18) . .
N4 C24 Li3 111.8(19) . .
C25 C24 Li3 87.3(17) . .
C24 C25 C31 106.8(18) . .
C24 C25 C26 108.5(17) . .
C31 C25 C26 112(2) . .
C24 C25 C30 108.0(15) . .
C31 C25 C30 112.8(18) . .
C26 C25 C30 108.3(17) . .
C27 C26 C25 113.5(19) . .
C28 C27 C26 114(2) . .
C29 C28 C27 117(2) . .
C28 C29 C30 110(2) . .
C25 C30 C29 113.0(18) . .
C31 N5 C34 104.8(15) . .
C31 N5 Li3 118(2) . .
C34 N5 Li3 135(2) . .
C31 N5 Sm 76.3(13) . .
C34 N5 Sm 75.9(13) . .
Li3 N5 Sm 98.7(16) . .
C32 C31 N5 110.4(17) . .
C32 C31 C25 131(2) . .
N5 C31 C25 119.0(18) . .
C32 C31 Sm 75.5(17) . .
N5 C31 Sm 76.1(13) . .
C25 C31 Sm 112.4(14) . .
C31 C32 C33 106.8(19) . .
C31 C32 Sm 77.7(17) . .
C33 C32 Sm 78.7(17) . .
C34 C33 C32 110(2) . .
C34 C33 Sm 75.3(16) . .
C32 C33 Sm 74.2(17) . .
C33 C34 N5 107.8(17) . .
C33 C34 C35 132.3(19) . .
N5 C34 C35 119.8(17) . .
C33 C34 Sm 78.0(16) . .
N5 C34 Sm 76.0(13) . .
C35 C34 Sm 115.5(16) . .
C34 C35 C1 114(2) . .
C34 C35 C36 110.2(17) . .
C1 C35 C36 109.6(19) . .
C34 C35 C40 111.0(16) . .
C1 C35 C40 105.9(19) . .
C36 C35 C40 106.1(18) . .
C37 C36 C35 112.4(19) . .
C38 C37 C36 112(2) . .
C37 C38 C39 114(2) . .
C38 C39 C40 110(2) . .
C35 C40 C39 113.8(18) . .
C41 O1 C44 106.7(18) . .
C41 O1 Li3 125(2) . .
C44 O1 Li3 126(2) . .
C42 C41 O1 107(2) . .
C41 C42 C43 102(2) . .
C44 C43 C42 103(2) . .
C43 C44 O1 108(2) . .
C45 O2 C48 105(3) . .
C45 O2 Li1 128(6) . .
C48 O2 Li1 123(5) . .
C46 C45 O2 103(3) . .
C45 C46 C47 100(3) . .
C48 C47 C46 104(3) . .
C47 C48 O2 108(3) . .
C49 O3 C52 104(2) . .
C49 O3 Li2 125(3) . .
C52 O3 Li2 131(3) . .
C50 C49 O3 102(3) . .
C49 C50 C51 101(3) . .
C52 C51 C50 106(3) . .
C51 C52 O3 107(3) . .
C53 O4 C56 101(2) . .
C54 C53 O4 106(3) . .
C53 C54 C55 103(3) . .
C56 C55 C54 106(3) . .
C55 C56 O4 108(3) . .
Li2 Cl Li3 99(2) . .
Li2 Cl Li1 100(2) . .
Li3 Cl Li1 100(2) . .
Cl Li1 C4 126(3) . .
Cl Li1 N2 109(3) . .
C4 Li1 N2 38.0(11) . .
Cl Li1 C1 125(3) . .
C4 Li1 C1 61.6(18) . .
N2 Li1 C1 37.7(12) . .
Cl Li1 C3 160(3) . .
C4 Li1 C3 36.7(11) . .
N2 Li1 C3 63.1(17) . .
C1 Li1 C3 61.4(17) . .
Cl Li1 C2 158(3) . .
C4 Li1 C2 60.6(17) . .
N2 Li1 C2 61.8(17) . .
C1 Li1 C2 35.7(11) . .
C3 Li1 C2 36.7(11) . .
Cl Li1 O2 89(3) . .
C4 Li1 O2 125(3) . .
N2 Li1 O2 161(3) . .
C1 Li1 O2 136(3) . .
C3 Li1 O2 98(3) . .
C2 Li1 O2 104(3) . .
Cl Li1 Li2 38.8(13) . .
C4 Li1 Li2 87.3(19) . .
N2 Li1 Li2 83(2) . .
C1 Li1 Li2 115(3) . .
C3 Li1 Li2 121(2) . .
C2 Li1 Li2 144(3) . .
O2 Li1 Li2 109(3) . .
Cl Li1 Li3 39.3(15) . .
C4 Li1 Li3 116(3) . .
N2 Li1 Li3 83(2) . .
C1 Li1 Li3 86(2) . .
C3 Li1 Li3 144(3) . .
C2 Li1 Li3 119(3) . .
O2 Li1 Li3 117(3) . .
Li2 Li1 Li3 58.1(17) . .
O3 Li2 Cl 99(3) . .
O3 Li2 N3 118(3) . .
Cl Li2 N3 131(3) . .
O3 Li2 C22 97(2) . .
Cl Li2 C22 103(2) . .
N3 Li2 C22 102(3) . .
O3 Li2 Li3 129(3) . .
Cl Li2 Li3 41.3(15) . .
N3 Li2 Li3 114(3) . .
C22 Li2 Li3 71.5(17) . .
O3 Li2 Li1 115(3) . .
Cl Li2 Li1 41.0(14) . .
N3 Li2 Li1 93(2) . .
C22 Li2 Li1 133(2) . .
Li3 Li2 Li1 61.6(17) . .
O3 Li2 Sm 166(2) . .
Cl Li2 Sm 94.7(19) . .
N3 Li2 Sm 48.6(15) . .
C22 Li2 Sm 82.6(16) . .
Li3 Li2 Sm 65.1(15) . .
Li1 Li2 Sm 74.3(16) . .
N5 Li3 O1 117(3) . .
N5 Li3 Cl 131(3) . .
O1 Li3 Cl 99(3) . .
N5 Li3 C23 103(2) . .
O1 Li3 C23 102(2) . .
Cl Li3 C23 100(2) . .
N5 Li3 C24 75(2) . .
O1 Li3 C24 117(2) . .
Cl Li3 C24 118(2) . .
C23 Li3 C24 28.3(7) . .
N5 Li3 Li2 114(2) . .
O1 Li3 Li2 129(3) . .
Cl Li3 Li2 40.2(15) . .
C23 Li3 Li2 68.9(17) . .
C24 Li3 Li2 79.1(17) . .
N5 Li3 Li1 94(2) . .
O1 Li3 Li1 113(3) . .
Cl Li3 Li1 40.4(15) . .
C23 Li3 Li1 129(2) . .
C24 Li3 Li1 129(2) . .
Li2 Li3 Li1 60.3(17) . .
N5 Li3 Sm 49.8(13) . .
O1 Li3 Sm 167(3) . .
Cl Li3 Sm 93.2(16) . .
C23 Li3 Sm 81.7(14) . .
C24 Li3 Sm 61.2(11) . .
Li2 Li3 Sm 64.3(14) . .
Li1 Li3 Sm 73.5(14) . .

loop_
_geom_bond_atom_site_label_1
_geom_bond_atom_site_label_2
_geom_bond_distance
_geom_bond_site_symmetry_2
Sm N2 2.573(19) .
Sm N4 2.68(2) .
Sm N3 2.84(2) .
Sm C14 2.85(3) .
Sm N1 2.880(18) .
Sm C32 2.89(3) .
Sm C34 2.91(3) .
Sm C11 2.90(2) .
Sm C31 2.91(2) .
Sm N5 2.909(19) .
Sm C13 2.93(3) .
Sm C33 2.94(3) .
N1 N1 1.08(3) 3_566
N1 Sm 2.974(18) 3_566
N2 C1 1.395(18) .
N2 C4 1.407(18) .
N2 Li1 2.17(6) .
C1 C2 1.34(2) .
C1 C35 1.53(3) .
C1 Li1 2.15(6) .
C2 C3 1.38(2) .
C2 Li1 2.22(6) .
C3 C4 1.35(2) .
C3 Li1 2.15(6) .
C4 C5 1.52(2) .
C4 Li1 2.15(6) .
C5 C11 1.51(3) .
C5 C6 1.54(2) .
C5 C10 1.55(2) .
C6 C7 1.51(2) .
C7 C8 1.47(3) .
C8 C9 1.47(3) .
C9 C10 1.55(2) .
N3 C14 1.401(18) .
N3 C11 1.401(18) .
N3 Li2 2.01(6) .
C11 C12 1.35(2) .
C12 C13 1.37(2) .
C13 C14 1.35(2) .
C14 C15 1.52(2) .
C15 C16 1.54(2) .
C15 C20 1.54(2) .
C15 C21 1.57(3) .
C16 C17 1.52(3) .
C17 C18 1.48(3) .
C18 C19 1.45(3) .
C19 C20 1.56(3) .
N4 C21 1.384(18) .
N4 C24 1.409(18) .
C21 C22 1.34(2) .
C22 C23 1.38(2) .
C22 Li2 2.70(6) .
C23 C24 1.35(2) .
C23 Li3 2.71(6) .
C24 C25 1.52(2) .
C24 Li3 2.80(6) .
C25 C31 1.54(3) .
C25 C26 1.53(2) .
C25 C30 1.55(2) .
C26 C27 1.51(2) .
C27 C28 1.48(3) .
C28 C29 1.46(3) .
C29 C30 1.55(2) .
N5 C31 1.392(18) .
N5 C34 1.412(18) .
N5 Li3 1.99(6) .
C31 C32 1.35(2) .
C32 C33 1.37(2) .
C33 C34 1.35(2) .
C34 C35 1.51(2) .
C35 C36 1.53(2) .
C35 C40 1.56(2) .
C36 C37 1.52(2) .
C37 C38 1.49(3) .
C38 C39 1.46(3) .
C39 C40 1.56(2) .
O1 C41 1.45(3) .
O1 C44 1.45(3) .
O1 Li3 2.08(5) .
C41 C42 1.46(3) .
C42 C43 1.51(3) .
C43 C44 1.44(3) .
O2 C45 1.45(3) .
O2 C48 1.45(3) .
O2 Li1 2.25(7) .
C45 C46 1.46(4) .
C46 C47 1.52(4) .
C47 C48 1.43(4) .
O3 C49 1.46(3) .
O3 C52 1.45(3) .
O3 Li2 2.00(6) .
C49 C50 1.47(3) .
C50 C51 1.51(4) .
C51 C52 1.43(3) .
O4 C53 1.47(3) .
O4 C56 1.46(3) .
C53 C54 1.45(3) .
C54 C55 1.51(4) .
C55 C56 1.42(3) .
Cl Li2 2.09(5) .
Cl Li3 2.14(6) .
Cl Li1 2.18(6) .
Li1 Li2 3.28(8) .
Li1 Li3 3.32(8) .
Li2 Li3 3.20(8) .
